data_4036723
loop_
_publ_author_name
'Fang, Lixia'
'Lv, Caixia'
'Wang, Guo'
'Feng, Lei'
'Stavropoulos, Pericles'
'Gao, Guangpeng'
'Ai, Lin'
'Zhang, Jiaxin'

_publ_section_title
;
 Discrimination of Enantiomers of Dipeptide Derivatives with Two Chiral
 Centers by Tetraaza Macrocyclic Chiral Solvating Agents Using
 <sup>1</sup>H NMR Spectroscopy.
;
_journal_issue 12
_journal_name_full 'Organic chemistry frontiers : an international journal of organic chemistry'
_journal_page_first 1716
_journal_page_last 1724
_journal_paper_doi 10.1039/C6QO00521G
_journal_volume 3
_journal_year 2016
_chemical_absolute_configuration rmad
_chemical_formula_sum 'C37 H36 Br2 Cl3 D N4 O4'
_chemical_formula_weight 868.88
_space_group_crystal_system tetragonal
_space_group_IT_number 78
_space_group_name_Hall 'P 4cw'
_space_group_name_H-M_alt 'P 43'
_atom_sites_solution_hydrogens mixed
_audit_creation_method SHELXL-2013
_audit_update_record
;
2014-06-06 deposited with the CCDC.
2016-10-05 downloaded from the CCDC.
;
_cell_angle_alpha 90
_cell_angle_beta 90
_cell_angle_gamma 90
_cell_formula_units_Z 4
_cell_length_a 13.811(3)
_cell_length_b 13.811(3)
_cell_length_c 20.076(4)
_cell_measurement_reflns_used 9179
_cell_measurement_temperature 100(2)
_cell_measurement_theta_max 27.17
_cell_measurement_theta_min 2.51
_cell_volume 3829.4(14)
_computing_cell_refinement 'Bruker SAINT'
_computing_data_collection 'Bruker APEX2'
_computing_data_reduction 'Bruker SAINT'
_computing_molecular_graphics 'Bruker SHELXTL'
_computing_publication_material 'Bruker SHELXTL'
_computing_structure_refinement 'SHELXL-2013 (Sheldrick, 2013)'
_computing_structure_solution 'SHELXS-97 (Sheldrick 2008)'
_diffrn_ambient_temperature 100(2)
_diffrn_measured_fraction_theta_full 1.000
_diffrn_measured_fraction_theta_max 0.997
_diffrn_measurement_device_type 'Bruker APEX-II CCD'
_diffrn_measurement_method '\f and \w scans'
_diffrn_radiation_type MoK\a
_diffrn_radiation_wavelength 0.71073
_diffrn_reflns_av_R_equivalents 0.0384
_diffrn_reflns_av_unetI/netI 0.0575
_diffrn_reflns_Laue_measured_fraction_full 1.000
_diffrn_reflns_Laue_measured_fraction_max 0.997
_diffrn_reflns_limit_h_max 15
_diffrn_reflns_limit_h_min -17
_diffrn_reflns_limit_k_max 17
_diffrn_reflns_limit_k_min -17
_diffrn_reflns_limit_l_max 26
_diffrn_reflns_limit_l_min -17
_diffrn_reflns_number 25246
_diffrn_reflns_point_group_measured_fraction_full 0.914
_diffrn_reflns_point_group_measured_fraction_max 0.897
_diffrn_reflns_theta_full 25.242
_diffrn_reflns_theta_max 27.514
_diffrn_reflns_theta_min 1.790
_exptl_absorpt_coefficient_mu 2.370
_exptl_absorpt_correction_T_max 0.75
_exptl_absorpt_correction_T_min 0.59
_exptl_absorpt_correction_type multi-scan
_exptl_absorpt_process_details SADABS
_exptl_crystal_density_diffrn 1.507
_exptl_crystal_F_000 1760
_exptl_crystal_size_max 0.500
_exptl_crystal_size_mid 0.180
_exptl_crystal_size_min 0.110
_refine_diff_density_max 0.704
_refine_diff_density_min -0.663
_refine_diff_density_rms 0.058
_refine_ls_abs_structure_details
; 
 Flack x determined using 2710 quotients [(I+)-(I-)]/[(I+)+(I-)] 
 (Parsons and Flack (2004), Acta Cryst. A60, s61). 
;
_refine_ls_abs_structure_Flack 0.023(4)
_refine_ls_extinction_method none
_refine_ls_goodness_of_fit_ref 1.027
_refine_ls_hydrogen_treatment mixed
_refine_ls_matrix_type full
_refine_ls_number_parameters 465
_refine_ls_number_reflns 7907
_refine_ls_number_restraints 1
_refine_ls_restrained_S_all 1.027
_refine_ls_R_factor_all 0.0397
_refine_ls_R_factor_gt 0.0317
_refine_ls_shift/su_max 0.001
_refine_ls_shift/su_mean 0.000
_refine_ls_structure_factor_coef Fsqd
_refine_ls_weighting_details 'w=1/[\s^2^(Fo^2^)+(0.0238P)^2^+0.5870P] where P=(Fo^2^+2Fc^2^)/3'
_refine_ls_weighting_scheme calc
_refine_ls_wR_factor_gt 0.0679
_refine_ls_wR_factor_ref 0.0706
_reflns_Friedel_coverage 0.748
_reflns_Friedel_fraction_full 0.823
_reflns_Friedel_fraction_max 0.790
_reflns_number_gt 7020
_reflns_number_total 7907
_reflns_threshold_expression 'I > 2\s(I)'
_cod_data_source_file c6qo00521g2.cif
_cod_data_source_block 131202a_0m
_cod_depositor_comments
;
The following automatic conversions were performed:

data item '_exptl_absorpt_correction_type' value 'Multi-scan' was
changed to 'multi-scan' in accordance with the
/home/saulius/struct/COD-crude-data/automatic-downloads/DataCite-retrospective/RSC/depositions/lib/dictionaries/cif_core.dic
dictionary named 'cif_core.dic' version 2.4.2 last updated on
2011-04-26.

Automatic conversion script
Id: cif_fix_values 6909 2019-04-08 15:41:33Z antanas 
;
_cod_original_cell_volume 3829.5(16)
_cod_original_formula_sum 'C37 H36 D Br2 Cl3 N4 O4'
_cod_database_code 4036723
_shelx_space_group_comment
; 
The symmetry employed for this shelxl refinement is uniquely defined 
by the following loop, which should always be used as a source of 
symmetry information in preference to the above space-group names. 
They are only intended as comments. 
;
_shelx_estimated_absorpt_t_min 0.384
_shelx_estimated_absorpt_t_max 0.781

loop_
_space_group_symop_operation_xyz
'x, y, z'
'-x, -y, z+1/2'
'-y, x, z+3/4'
'y, -x, z+1/4'

loop_
_atom_site_label
_atom_site_type_symbol
_atom_site_fract_x
_atom_site_fract_y
_atom_site_fract_z
_atom_site_U_iso_or_equiv
_atom_site_adp_type
_atom_site_occupancy
_atom_site_site_symmetry_order
_atom_site_calc_flag
_atom_site_refinement_flags_posn
_atom_site_refinement_flags_adp
Br1 Br 1.15355(3) 0.27548(3) 0.18549(2) 0.02900(10) Uani 1 1 d . .
Br2 Br 0.99672(3) 0.03349(3) 0.26242(2) 0.03566(12) Uani 1 1 d . .
C1 C 0.4546(3) 0.5242(3) 0.21078(17) 0.0151(7) Uani 1 1 d . .
H1 H 0.4737 0.5462 0.1652 0.018 Uiso 1 1 calc R U
C2 C 0.3441(3) 0.5265(3) 0.21556(18) 0.0189(8) Uani 1 1 d . .
H2A H 0.3236 0.4971 0.2583 0.023 Uiso 1 1 calc R U
H2B H 0.3161 0.4876 0.1789 0.023 Uiso 1 1 calc R U
C3 C 0.3057(3) 0.6303(3) 0.21139(19) 0.0213(8) Uani 1 1 d . .
H3A H 0.2343 0.6299 0.2157 0.026 Uiso 1 1 calc R U
H3B H 0.3224 0.6585 0.1676 0.026 Uiso 1 1 calc R U
C4 C 0.3499(3) 0.6918(3) 0.26712(18) 0.0212(8) Uani 1 1 d . .
H4A H 0.3240 0.7586 0.2647 0.025 Uiso 1 1 calc R U
H4B H 0.3322 0.6642 0.3110 0.025 Uiso 1 1 calc R U
C5 C 0.4594(3) 0.6939(3) 0.25994(19) 0.0196(8) Uani 1 1 d . .
H5A H 0.4875 0.7331 0.2964 0.024 Uiso 1 1 calc R U
H5B H 0.4767 0.7250 0.2171 0.024 Uiso 1 1 calc R U
C6 C 0.5022(2) 0.5921(3) 0.26215(17) 0.0149(7) Uani 1 1 d . .
H6 H 0.4917 0.5647 0.3077 0.018 Uiso 1 1 calc R U
C7 C 0.6729(3) 0.5459(3) 0.28278(16) 0.0149(7) Uani 1 1 d . .
C8 C 0.7783(2) 0.5602(3) 0.25944(17) 0.0159(7) Uani 1 1 d . .
H8 H 0.7784 0.5880 0.2134 0.019 Uiso 1 1 calc R U
C9 C 0.8263(3) 0.6305(3) 0.30657(18) 0.0196(8) Uani 1 1 d . .
C10 C 0.8325(4) 0.7273(3) 0.2904(2) 0.0404(12) Uani 1 1 d . .
H10 H 0.8098 0.7487 0.2482 0.048 Uiso 1 1 calc R U
C11 C 0.8711(5) 0.7937(4) 0.3345(3) 0.0537(15) Uani 1 1 d . .
H11 H 0.8738 0.8603 0.3227 0.064 Uiso 1 1 calc R U
C12 C 0.9057(4) 0.7637(4) 0.3954(2) 0.0418(12) Uani 1 1 d . .
H12 H 0.9325 0.8095 0.4256 0.050 Uiso 1 1 calc R U
C13 C 0.9013(3) 0.6673(3) 0.4126(2) 0.0268(9) Uani 1 1 d . .
H13 H 0.9255 0.6464 0.4545 0.032 Uiso 1 1 calc R U
C14 C 0.8614(3) 0.6001(3) 0.36839(18) 0.0215(8) Uani 1 1 d . .
H14 H 0.8582 0.5337 0.3804 0.026 Uiso 1 1 calc R U
C15 C 0.7870(3) 0.3981(3) 0.20900(16) 0.0148(7) Uani 1 1 d . .
H15 H 0.7405 0.4346 0.1802 0.018 Uiso 1 1 calc R U
C16 C 0.8644(3) 0.3553(3) 0.16406(16) 0.0158(7) Uani 1 1 d . .
C17 C 0.9571(3) 0.3377(3) 0.18866(18) 0.0177(7) Uani 1 1 d . .
H17 H 0.9720 0.3543 0.2334 0.021 Uiso 1 1 calc R U
C18 C 1.0280(3) 0.2961(3) 0.14891(18) 0.0199(8) Uani 1 1 d . .
C19 C 1.0076(3) 0.2693(3) 0.08369(18) 0.0236(9) Uani 1 1 d . .
H19 H 1.0561 0.2406 0.0566 0.028 Uiso 1 1 calc R U
C20 C 0.9158(3) 0.2853(3) 0.05903(18) 0.0232(8) Uani 1 1 d . .
H20 H 0.9012 0.2666 0.0146 0.028 Uiso 1 1 calc R U
C21 C 0.8437(3) 0.3281(3) 0.09790(17) 0.0192(8) Uani 1 1 d . .
C22 C 0.7291(3) 0.3156(3) 0.24505(16) 0.0157(7) Uani 1 1 d . .
H22 H 0.6802 0.3470 0.2747 0.019 Uiso 1 1 calc R U
C23 C 0.7968(3) 0.2563(3) 0.28893(17) 0.0176(8) Uani 1 1 d . .
C24 C 0.8521(3) 0.1809(3) 0.26232(19) 0.0204(8) Uani 1 1 d . .
H24 H 0.8437 0.1628 0.2170 0.024 Uiso 1 1 calc R U
C25 C 0.9187(3) 0.1326(3) 0.3010(2) 0.0233(8) Uani 1 1 d . .
C26 C 0.9333(3) 0.1574(3) 0.3674(2) 0.0281(9) Uani 1 1 d . .
H26 H 0.9798 0.1241 0.3937 0.034 Uiso 1 1 calc R U
C27 C 0.8785(3) 0.2316(3) 0.39429(19) 0.0257(9) Uani 1 1 d . .
H27 H 0.8875 0.2487 0.4397 0.031 Uiso 1 1 calc R U
C28 C 0.8108(3) 0.2815(3) 0.35662(17) 0.0209(8) Uani 1 1 d . .
C29 C 0.5704(2) 0.2724(3) 0.19879(16) 0.0137(7) Uani 1 1 d . .
H29 H 0.5474 0.2604 0.2453 0.016 Uiso 1 1 calc R U
C30 C 0.5162(3) 0.2061(3) 0.15052(17) 0.0157(7) Uani 1 1 d . .
C31 C 0.5598(3) 0.1685(3) 0.09370(17) 0.0177(7) Uani 1 1 d . .
H31 H 0.6263 0.1807 0.0848 0.021 Uiso 1 1 calc R U
C32 C 0.5048(3) 0.1127(3) 0.04989(18) 0.0206(8) Uani 1 1 d . .
H32 H 0.5342 0.0868 0.0110 0.025 Uiso 1 1 calc R U
C33 C 0.4081(3) 0.0947(3) 0.06234(19) 0.0219(8) Uani 1 1 d . .
H33 H 0.3713 0.0566 0.0321 0.026 Uiso 1 1 calc R U
C34 C 0.3647(3) 0.1325(3) 0.11913(19) 0.0203(8) Uani 1 1 d . .
H34 H 0.2983 0.1202 0.1281 0.024 Uiso 1 1 calc R U
C35 C 0.4189(3) 0.1881(3) 0.16243(18) 0.0191(8) Uani 1 1 d . .
H35 H 0.3891 0.2145 0.2010 0.023 Uiso 1 1 calc R U
C36 C 0.5489(2) 0.3774(3) 0.17902(17) 0.0140(7) Uani 1 1 d . .
N1 N 0.6068(2) 0.5967(2) 0.24941(14) 0.0159(6) Uani 1 1 d . .
H1C H 0.624(3) 0.629(3) 0.213(2) 0.019 Uiso 1 1 d . U
N2 N 0.8258(2) 0.4659(2) 0.25867(15) 0.0166(6) Uani 1 1 d . .
H2C H 0.876(3) 0.475(3) 0.253(2) 0.020 Uiso 1 1 d . U
N3 N 0.6760(2) 0.2574(2) 0.19517(15) 0.0170(6) Uani 1 1 d . .
H3C H 0.688(3) 0.202(3) 0.201(2) 0.020 Uiso 1 1 d . U
N4 N 0.4895(2) 0.4251(2) 0.22016(15) 0.0151(6) Uani 1 1 d . .
H4 H 0.471(3) 0.399(3) 0.255(2) 0.018 Uiso 1 1 d . U
O1 O 0.65402(18) 0.49189(19) 0.33017(11) 0.0171(5) Uani 1 1 d . .
O2 O 0.75605(19) 0.3433(2) 0.06801(12) 0.0230(6) Uani 1 1 d . .
H2 H 0.7119 0.3399 0.0967 0.035 Uiso 1 1 calc R U
O3 O 0.7580(2) 0.3510(2) 0.38871(12) 0.0246(6) Uani 1 1 d . .
H3 H 0.7363 0.3907 0.3607 0.037 Uiso 1 1 calc R U
O4 O 0.58279(18) 0.41219(18) 0.12696(11) 0.0163(5) Uani 1 1 d . .
C37 C 0.5465(3) 1.0071(3) 0.32287(19) 0.0289(9) Uani 1 1 d . .
D37 D 0.4766 1.0240 0.3287 0.035 Uiso 1 1 calc R U
Cl1 Cl 0.56557(12) 0.98157(11) 0.23861(6) 0.0530(4) Uani 1 1 d . .
Cl2 Cl 0.61542(11) 1.10780(9) 0.34660(6) 0.0499(3) Uani 1 1 d . .
Cl3 Cl 0.57111(15) 0.90809(11) 0.37258(7) 0.0686(5) Uani 1 1 d . .

loop_
_atom_site_aniso_label
_atom_site_aniso_U_11
_atom_site_aniso_U_22
_atom_site_aniso_U_33
_atom_site_aniso_U_23
_atom_site_aniso_U_13
_atom_site_aniso_U_12
Br1 0.0185(2) 0.0358(3) 0.0327(2) -0.00527(18) 0.00044(17) 0.00943(17)
Br2 0.0308(2) 0.0303(2) 0.0459(3) -0.0037(2) -0.0141(2) 0.0117(2)
C1 0.0148(18) 0.0179(19) 0.0125(15) 0.0035(13) 0.0028(13) 0.0012(14)
C2 0.0140(18) 0.022(2) 0.0210(18) 0.0031(15) -0.0010(14) -0.0008(15)
C3 0.0127(18) 0.026(2) 0.0250(19) 0.0051(15) 0.0021(14) 0.0046(16)
C4 0.0186(19) 0.024(2) 0.0206(18) 0.0003(16) 0.0038(15) 0.0054(15)
C5 0.0181(19) 0.0193(19) 0.0214(18) 0.0000(15) 0.0019(15) 0.0014(15)
C6 0.0115(16) 0.0196(18) 0.0136(16) 0.0009(14) 0.0034(13) 0.0006(14)
C7 0.0154(18) 0.0156(18) 0.0136(16) -0.0045(13) 0.0001(13) -0.0013(14)
C8 0.0140(17) 0.0198(18) 0.0139(16) 0.0000(14) 0.0016(14) 0.0001(14)
C9 0.0137(18) 0.023(2) 0.0226(18) -0.0033(15) 0.0049(14) -0.0017(15)
C10 0.056(3) 0.025(2) 0.040(3) 0.0038(19) -0.014(2) -0.009(2)
C11 0.078(4) 0.019(2) 0.064(4) -0.003(2) -0.018(3) -0.011(3)
C12 0.041(3) 0.041(3) 0.043(3) -0.018(2) -0.011(2) -0.010(2)
C13 0.017(2) 0.037(3) 0.0257(19) -0.0086(17) -0.0010(15) -0.0009(18)
C14 0.0161(19) 0.030(2) 0.0187(18) -0.0033(16) 0.0002(15) -0.0024(16)
C15 0.0138(18) 0.0177(19) 0.0129(15) 0.0007(13) -0.0012(13) -0.0016(14)
C16 0.020(2) 0.0137(18) 0.0137(16) 0.0018(13) 0.0012(13) -0.0006(15)
C17 0.0213(19) 0.0183(19) 0.0136(16) 0.0006(14) 0.0011(15) -0.0008(14)
C18 0.017(2) 0.021(2) 0.0221(19) -0.0006(14) 0.0024(15) 0.0025(16)
C19 0.028(2) 0.025(2) 0.0179(18) -0.0021(15) 0.0096(15) 0.0029(17)
C20 0.027(2) 0.026(2) 0.0157(17) -0.0042(15) 0.0020(15) -0.0023(17)
C21 0.021(2) 0.023(2) 0.0140(17) 0.0006(14) 0.0008(14) -0.0036(16)
C22 0.0150(18) 0.0185(19) 0.0136(17) 0.0008(13) -0.0012(13) -0.0005(14)
C23 0.0152(18) 0.021(2) 0.0163(16) 0.0060(14) -0.0038(13) -0.0044(15)
C24 0.0175(18) 0.022(2) 0.0219(18) 0.0037(16) -0.0045(15) -0.0021(15)
C25 0.021(2) 0.020(2) 0.030(2) 0.0022(16) -0.0040(16) 0.0011(16)
C26 0.023(2) 0.032(2) 0.029(2) 0.0104(18) -0.0097(17) -0.0004(18)
C27 0.029(2) 0.032(2) 0.0156(17) 0.0033(16) -0.0061(15) -0.0050(18)
C28 0.022(2) 0.026(2) 0.0155(17) 0.0041(15) 0.0003(14) -0.0063(16)
C29 0.0132(17) 0.0174(18) 0.0106(15) 0.0032(13) -0.0014(12) 0.0001(14)
C30 0.0182(19) 0.0118(18) 0.0172(17) 0.0029(13) -0.0015(14) 0.0002(14)
C31 0.0175(19) 0.0195(19) 0.0161(17) 0.0024(14) -0.0005(14) 0.0019(15)
C32 0.028(2) 0.0151(19) 0.0190(18) -0.0014(14) 0.0016(15) 0.0043(16)
C33 0.026(2) 0.0136(18) 0.026(2) -0.0017(15) -0.0066(16) 0.0003(16)
C34 0.018(2) 0.0166(19) 0.027(2) -0.0004(15) -0.0048(16) 0.0001(15)
C35 0.020(2) 0.0167(19) 0.0207(17) 0.0006(14) 0.0000(14) -0.0002(16)
C36 0.0096(16) 0.0176(18) 0.0147(16) -0.0006(14) -0.0026(13) -0.0048(13)
N1 0.0152(16) 0.0193(16) 0.0131(14) 0.0006(12) 0.0024(11) -0.0003(12)
N2 0.0099(14) 0.0226(17) 0.0174(15) -0.0030(12) -0.0010(13) -0.0003(13)
N3 0.0152(16) 0.0170(16) 0.0189(15) 0.0001(13) -0.0012(12) 0.0026(12)
N4 0.0168(16) 0.0151(16) 0.0135(14) 0.0041(12) 0.0003(12) 0.0001(12)
O1 0.0145(13) 0.0239(14) 0.0131(12) 0.0017(10) 0.0024(9) -0.0006(11)
O2 0.0181(14) 0.0382(17) 0.0128(12) 0.0001(11) 0.0005(10) -0.0039(12)
O3 0.0318(17) 0.0301(16) 0.0120(12) 0.0026(11) -0.0001(11) 0.0029(13)
O4 0.0191(14) 0.0177(13) 0.0120(11) 0.0012(10) 0.0019(10) 0.0000(10)
C37 0.037(3) 0.025(2) 0.025(2) -0.0003(17) 0.0051(18) -0.0031(19)
Cl1 0.0741(10) 0.0633(9) 0.0218(5) -0.0043(5) -0.0028(6) 0.0074(7)
Cl2 0.0670(9) 0.0338(7) 0.0491(7) -0.0051(5) 0.0007(6) -0.0187(6)
Cl3 0.1223(15) 0.0368(8) 0.0466(8) 0.0169(6) -0.0182(8) -0.0153(8)

loop_
_atom_type_symbol
_atom_type_description
_atom_type_scat_dispersion_real
_atom_type_scat_dispersion_imag
_atom_type_scat_source
C C 0.0033 0.0016 'International Tables Vol C Tables 4.2.6.8 and 6.1.1.4'
H H 0.0000 0.0000 'International Tables Vol C Tables 4.2.6.8 and 6.1.1.4'
D D 0.0000 0.0000 'International Tables Vol C Tables 4.2.6.8 and 6.1.1.4'
N N 0.0061 0.0033 'International Tables Vol C Tables 4.2.6.8 and 6.1.1.4'
O O 0.0106 0.0060 'International Tables Vol C Tables 4.2.6.8 and 6.1.1.4'
Br Br -0.2901 2.4595 'International Tables Vol C Tables 4.2.6.8 and 6.1.1.4'
Cl Cl 0.1484 0.1585 'International Tables Vol C Tables 4.2.6.8 and 6.1.1.4'

loop_
_geom_angle_atom_site_label_1
_geom_angle_atom_site_label_2
_geom_angle_atom_site_label_3
_geom_angle
N4 C1 C2 109.9(3)
N4 C1 C6 110.0(3)
C2 C1 C6 111.8(3)
N4 C1 H1 108.4
C2 C1 H1 108.4
C6 C1 H1 108.4
C1 C2 C3 111.2(3)
C1 C2 H2A 109.4
C3 C2 H2A 109.4
C1 C2 H2B 109.4
C3 C2 H2B 109.4
H2A C2 H2B 108.0
C2 C3 C4 109.9(3)
C2 C3 H3A 109.7
C4 C3 H3A 109.7
C2 C3 H3B 109.7
C4 C3 H3B 109.7
H3A C3 H3B 108.2
C5 C4 C3 109.8(3)
C5 C4 H4A 109.7
C3 C4 H4A 109.7
C5 C4 H4B 109.7
C3 C4 H4B 109.7
H4A C4 H4B 108.2
C4 C5 C6 111.5(3)
C4 C5 H5A 109.3
C6 C5 H5A 109.3
C4 C5 H5B 109.3
C6 C5 H5B 109.3
H5A C5 H5B 108.0
N1 C6 C5 109.7(3)
N1 C6 C1 109.3(3)
C5 C6 C1 112.0(3)
N1 C6 H6 108.6
C5 C6 H6 108.6
C1 C6 H6 108.6
O1 C7 N1 124.1(3)
O1 C7 C8 120.6(3)
N1 C7 C8 115.2(3)
N2 C8 C9 112.6(3)
N2 C8 C7 108.3(3)
C9 C8 C7 107.9(3)
N2 C8 H8 109.4
C9 C8 H8 109.4
C7 C8 H8 109.4
C10 C9 C14 118.6(4)
C10 C9 C8 120.2(4)
C14 C9 C8 121.1(3)
C9 C10 C11 121.1(5)
C9 C10 H10 119.5
C11 C10 H10 119.5
C12 C11 C10 120.2(5)
C12 C11 H11 119.9
C10 C11 H11 119.9
C11 C12 C13 119.9(4)
C11 C12 H12 120.1
C13 C12 H12 120.1
C12 C13 C14 120.0(4)
C12 C13 H13 120.0
C14 C13 H13 120.0
C13 C14 C9 120.1(4)
C13 C14 H14 119.9
C9 C14 H14 119.9
N2 C15 C16 113.2(3)
N2 C15 C22 109.6(3)
C16 C15 C22 110.5(3)
N2 C15 H15 107.8
C16 C15 H15 107.8
C22 C15 H15 107.8
C17 C16 C21 118.3(3)
C17 C16 C15 120.3(3)
C21 C16 C15 121.3(3)
C18 C17 C16 121.1(3)
C18 C17 H17 119.4
C16 C17 H17 119.4
C17 C18 C19 120.6(4)
C17 C18 Br1 118.9(3)
C19 C18 Br1 120.6(3)
C20 C19 C18 118.8(3)
C20 C19 H19 120.6
C18 C19 H19 120.6
C19 C20 C21 121.5(3)
C19 C20 H20 119.2
C21 C20 H20 119.2
O2 C21 C20 116.8(3)
O2 C21 C16 123.6(3)
C20 C21 C16 119.6(4)
N3 C22 C23 113.8(3)
N3 C22 C15 109.6(3)
C23 C22 C15 110.1(3)
N3 C22 H22 107.7
C23 C22 H22 107.7
C15 C22 H22 107.7
C24 C23 C28 118.4(3)
C24 C23 C22 121.0(3)
C28 C23 C22 120.4(3)
C25 C24 C23 120.7(3)
C25 C24 H24 119.7
C23 C24 H24 119.7
C24 C25 C26 121.3(4)
C24 C25 Br2 119.7(3)
C26 C25 Br2 118.9(3)
C27 C26 C25 118.4(4)
C27 C26 H26 120.8
C25 C26 H26 120.8
C26 C27 C28 121.7(4)
C26 C27 H27 119.2
C28 C27 H27 119.2
O3 C28 C27 116.9(3)
O3 C28 C23 123.5(3)
C27 C28 C23 119.5(4)
N3 C29 C30 111.7(3)
N3 C29 C36 108.1(3)
C30 C29 C36 107.9(3)
N3 C29 H29 109.7
C30 C29 H29 109.7
C36 C29 H29 109.7
C35 C30 C31 119.6(3)
C35 C30 C29 118.2(3)
C31 C30 C29 122.1(3)
C30 C31 C32 119.2(4)
C30 C31 H31 120.4
C32 C31 H31 120.4
C33 C32 C31 120.8(3)
C33 C32 H32 119.6
C31 C32 H32 119.6
C32 C33 C34 119.9(4)
C32 C33 H33 120.1
C34 C33 H33 120.1
C35 C34 C33 119.4(4)
C35 C34 H34 120.3
C33 C34 H34 120.3
C34 C35 C30 121.1(3)
C34 C35 H35 119.4
C30 C35 H35 119.4
O4 C36 N4 124.1(3)
O4 C36 C29 120.7(3)
N4 C36 C29 115.2(3)
C7 N1 C6 124.3(3)
C7 N1 H1C 120(3)
C6 N1 H1C 115(3)
C8 N2 C15 114.3(3)
C8 N2 H2C 106(4)
C15 N2 H2C 111(4)
C29 N3 C22 112.4(3)
C29 N3 H3C 109(3)
C22 N3 H3C 108(3)
C36 N4 C1 125.7(3)
C36 N4 H4 120(3)
C1 N4 H4 114(3)
C21 O2 H2 109.5
C28 O3 H3 109.5
Cl3 C37 Cl1 111.7(2)
Cl3 C37 Cl2 111.4(2)
Cl1 C37 Cl2 110.0(2)
Cl3 C37 D37 107.9
Cl1 C37 D37 107.9
Cl2 C37 D37 107.9

loop_
_geom_bond_atom_site_label_1
_geom_bond_atom_site_label_2
_geom_bond_distance
Br1 C18 1.904(4)
Br2 C25 1.907(4)
C1 N4 1.463(5)
C1 C2 1.529(5)
C1 C6 1.542(5)
C1 H1 1.0000
C2 C3 1.530(5)
C2 H2A 0.9900
C2 H2B 0.9900
C3 C4 1.532(5)
C3 H3A 0.9900
C3 H3B 0.9900
C4 C5 1.519(5)
C4 H4A 0.9900
C4 H4B 0.9900
C5 C6 1.525(5)
C5 H5A 0.9900
C5 H5B 0.9900
C6 N1 1.468(4)
C6 H6 1.0000
C7 O1 1.237(4)
C7 N1 1.332(5)
C7 C8 1.542(5)
C8 N2 1.459(5)
C8 C9 1.509(5)
C8 H8 1.0000
C9 C10 1.378(6)
C9 C14 1.397(5)
C10 C11 1.382(7)
C10 H10 0.9500
C11 C12 1.377(7)
C11 H11 0.9500
C12 C13 1.378(7)
C12 H12 0.9500
C13 C14 1.396(5)
C13 H13 0.9500
C14 H14 0.9500
C15 N2 1.469(5)
C15 C16 1.519(5)
C15 C22 1.569(5)
C15 H15 1.0000
C16 C17 1.393(5)
C16 C21 1.410(5)
C17 C18 1.388(5)
C17 H17 0.9500
C18 C19 1.389(5)
C19 C20 1.379(6)
C19 H19 0.9500
C20 C21 1.397(5)
C20 H20 0.9500
C21 O2 1.367(5)
C22 N3 1.479(5)
C22 C23 1.523(5)
C22 H22 1.0000
C23 C24 1.398(5)
C23 C28 1.416(5)
C24 C25 1.376(5)
C24 H24 0.9500
C25 C26 1.391(6)
C26 C27 1.384(6)
C26 H26 0.9500
C27 C28 1.387(6)
C27 H27 0.9500
C28 O3 1.366(5)
C29 N3 1.475(5)
C29 C30 1.528(5)
C29 C36 1.533(5)
C29 H29 1.0000
C30 C35 1.388(5)
C30 C31 1.391(5)
C31 C32 1.395(5)
C31 H31 0.9500
C32 C33 1.382(6)
C32 H32 0.9500
C33 C34 1.390(5)
C33 H33 0.9500
C34 C35 1.381(5)
C34 H34 0.9500
C35 H35 0.9500
C36 O4 1.242(4)
C36 N4 1.338(4)
N1 H1C 0.89(4)
N2 H2C 0.72(5)
N3 H3C 0.79(5)
N4 H4 0.82(4)
O2 H2 0.8400
O3 H3 0.8400
C37 Cl3 1.727(4)
C37 Cl1 1.748(4)
C37 Cl2 1.751(4)
C37 D37 1.0000
